data_8103226
loop_
_publ_author_name
'Zhe Hong'
'Xiao-Xu Xu'
'Yan Yu'
'Peng Liang'

_publ_section_title
;
 Crystal structure of
 2-methoxy-N'-(3,5-dichloro-2-hydroxybenzylidene)benzohydrazide,
 C15H12Cl2N2O3
;
_journal_issue 4
_journal_name_full 'Zeitschrift f\"ur Kristallographie - New Crystal Structures'
_journal_page_first 599
_journal_volume 226
_journal_year 2011
_chemical_formula_moiety 'C15 H12 Cl2 N2 O3'
_chemical_formula_sum 'C15 H12 Cl2 N2 O3'
_chemical_formula_weight 339.17
_space_group_IT_number 9
_symmetry_cell_setting monoclinic
_symmetry_space_group_name_Hall 'C -2yc'
_symmetry_space_group_name_H-M 'C 1 c 1'
_atom_sites_solution_hydrogens geom
_atom_sites_solution_primary direct
_atom_sites_solution_secondary difmap
_audit_creation_method SHELXL-97
_cell_angle_alpha 90.00
_cell_angle_beta 96.688(2)
_cell_angle_gamma 90.00
_cell_formula_units_Z 4
_cell_length_a 10.8451(19)
_cell_length_b 12.773(2)
_cell_length_c 10.8527(17)
_cell_measurement_reflns_used 1792
_cell_measurement_temperature 298(2)
_cell_measurement_theta_max 25.3
_cell_measurement_theta_min 2.4
_cell_volume 1493.1(4)
_computing_cell_refinement <i>SAINT</i>
_computing_data_collection <i>SMART</i>
_computing_data_reduction <i>SAINT</i>
_computing_molecular_graphics <i>SHELXTL</i>
_computing_publication_material <i>SHELXTL</i>
_computing_structure_refinement '<i>SHELXL</i>-97 [12]'
_computing_structure_solution '<i>SHELXS</i>-97 [11]'
_diffrn_ambient_temperature 298(2)
_diffrn_measured_fraction_theta_full 0.972
_diffrn_measured_fraction_theta_max 0.972
_diffrn_measurement_device_type 'Bruker SMART 1000 CCD'
_diffrn_measurement_method '\w scans'
_diffrn_radiation_monochromator graphite
_diffrn_radiation_source 'fine-focus sealed tube'
_diffrn_radiation_type MoK\a
_diffrn_radiation_wavelength 0.71073
_diffrn_reflns_av_R_equivalents 0.0297
_diffrn_reflns_av_sigmaI/netI 0.0457
_diffrn_reflns_limit_h_max 14
_diffrn_reflns_limit_h_min -13
_diffrn_reflns_limit_k_max 16
_diffrn_reflns_limit_k_min -16
_diffrn_reflns_limit_l_max 14
_diffrn_reflns_limit_l_min -14
_diffrn_reflns_number 6426
_diffrn_reflns_theta_full 28.31
_diffrn_reflns_theta_max 28.31
_diffrn_reflns_theta_min 2.47
_exptl_absorpt_coefficient_mu 0.448
_exptl_absorpt_correction_T_max 0.9157
_exptl_absorpt_correction_T_min 0.9040
_exptl_absorpt_correction_type multi-scan
_exptl_absorpt_process_details SADABS
_exptl_crystal_colour colorless
_exptl_crystal_density_diffrn 1.509
_exptl_crystal_density_method 'not measured'
_exptl_crystal_description block
_exptl_crystal_F_000 696
_exptl_crystal_size_max 0.23
_exptl_crystal_size_mid 0.20
_exptl_crystal_size_min 0.20
_refine_diff_density_max 0.180
_refine_diff_density_min -0.202
_refine_diff_density_rms 0.045
_refine_ls_abs_structure_details 'Flack H D (1983), Acta Cryst. A39, 876-881'
_refine_ls_abs_structure_Flack -0.03(6)
_refine_ls_extinction_method none
_refine_ls_goodness_of_fit_ref 0.993
_refine_ls_hydrogen_treatment mixed
_refine_ls_matrix_type full
_refine_ls_number_parameters 205
_refine_ls_number_reflns 3218
_refine_ls_number_restraints 3
_refine_ls_restrained_S_all 0.992
_refine_ls_R_factor_all 0.0550
_refine_ls_R_factor_gt 0.0408
_refine_ls_shift/su_max 0.001
_refine_ls_shift/su_mean 0.000
_refine_ls_structure_factor_coef Fsqd
_refine_ls_weighting_details 'calc w=1/[\s^2^(Fo^2^)+(0.0355P)^2^] where P=(Fo^2^+2Fc^2^)/3'
_refine_ls_weighting_scheme calc
_refine_ls_wR_factor_gt 0.0756
_refine_ls_wR_factor_ref 0.0814
_reflns_number_gt 2573
_reflns_number_total 3218
_reflns_threshold_expression >2sigma(I)
_cod_data_source_file 1267-3551.cff
_cod_data_source_block hz
_cod_original_cell_volume 1493.2(4)
_cod_original_sg_symbol_H-M Cc
_cod_database_code 8103226

loop_
_symmetry_equiv_pos_as_xyz
'x, y, z'
'x, -y, z+1/2'
'x+1/2, y+1/2, z'
'x+1/2, -y+1/2, z+1/2'

loop_
_atom_site_label
_atom_site_type_symbol
_atom_site_fract_x
_atom_site_fract_y
_atom_site_fract_z
_atom_site_U_iso_or_equiv
_atom_site_adp_type
_atom_site_occupancy
_atom_site_symmetry_multiplicity
_atom_site_calc_flag
_atom_site_refinement_flags
Cl1 Cl -0.11992(8) 0.77316(5) 0.10855(7) 0.0615(2) Uani 1 1 d .
Cl2 Cl -0.04615(8) 0.96474(5) 0.55175(8) 0.0631(2) Uani 1 1 d .
N2 N 0.1288(2) 0.40477(15) 0.48555(19) 0.0408(5) Uani 1 1 d D
C2 C -0.0123(2) 0.67723(17) 0.3153(2) 0.0335(5) Uani 1 1 d .
O3 O 0.24165(18) 0.28989(15) 0.66470(16) 0.0493(5) Uani 1 1 d .
O1 O -0.00617(18) 0.59426(12) 0.23963(14) 0.0430(4) Uani 1 1 d .
H1 H 0.0175 0.5427 0.2808 0.065 Uiso 1 1 calc R
C8 C 0.1351(2) 0.32194(18) 0.4087(2) 0.0351(6) Uani 1 1 d .
O2 O 0.1027(2) 0.33058(14) 0.29752(17) 0.0517(5) Uani 1 1 d .
C9 C 0.1832(2) 0.22072(18) 0.4645(2) 0.0345(6) Uani 1 1 d .
N1 N 0.0853(2) 0.49744(14) 0.43369(19) 0.0369(5) Uani 1 1 d .
C1 C 0.0298(2) 0.67466(17) 0.4421(2) 0.0338(5) Uani 1 1 d .
C7 C 0.0788(2) 0.5785(2) 0.5009(2) 0.0366(6) Uani 1 1 d .
H7 H 0.1048 0.5763 0.5856 0.044 Uiso 1 1 calc R
C6 C 0.0210(2) 0.76429(19) 0.5142(2) 0.0376(6) Uani 1 1 d .
H6 H 0.0498 0.7632 0.5983 0.045 Uiso 1 1 calc R
C4 C -0.0717(2) 0.8584(2) 0.3360(3) 0.0425(6) Uani 1 1 d .
H4 H -0.1048 0.9200 0.3005 0.051 Uiso 1 1 calc R
C3 C -0.0634(2) 0.7703(2) 0.2646(2) 0.0393(6) Uani 1 1 d .
C10 C 0.2366(2) 0.2051(2) 0.5868(2) 0.0393(6) Uani 1 1 d .
C5 C -0.0304(2) 0.85411(19) 0.4607(2) 0.0417(6) Uani 1 1 d .
C11 C 0.2840(3) 0.1075(2) 0.6238(3) 0.0504(7) Uani 1 1 d .
H11 H 0.3218 0.0980 0.7044 0.060 Uiso 1 1 calc R
C14 C 0.1779(3) 0.1354(2) 0.3848(3) 0.0463(7) Uani 1 1 d .
H14 H 0.1434 0.1445 0.3029 0.056 Uiso 1 1 calc R
C12 C 0.2753(3) 0.0250(2) 0.5419(3) 0.0581(8) Uani 1 1 d .
H12 H 0.3061 -0.0403 0.5678 0.070 Uiso 1 1 calc R
C13 C 0.2214(3) 0.0382(2) 0.4220(3) 0.0570(8) Uani 1 1 d .
H13 H 0.2145 -0.0178 0.3670 0.068 Uiso 1 1 calc R
C15 C 0.3023(3) 0.2800(3) 0.7874(3) 0.0629(9) Uani 1 1 d .
H15A H 0.3861 0.2567 0.7845 0.094 Uiso 1 1 calc R
H15B H 0.2588 0.2300 0.8323 0.094 Uiso 1 1 calc R
H15C H 0.3031 0.3467 0.8284 0.094 Uiso 1 1 calc R
H2 H 0.146(2) 0.398(2) 0.5683(10) 0.047(8) Uiso 1 1 d D

loop_
_atom_site_aniso_label
_atom_site_aniso_U_11
_atom_site_aniso_U_22
_atom_site_aniso_U_33
_atom_site_aniso_U_23
_atom_site_aniso_U_13
_atom_site_aniso_U_12
Cl1 0.0863(5) 0.0512(4) 0.0429(4) 0.0126(3) -0.0099(4) 0.0045(4)
Cl2 0.0771(5) 0.0383(3) 0.0770(5) -0.0189(4) 0.0223(4) -0.0039(4)
N2 0.0576(15) 0.0346(11) 0.0290(12) 0.0045(9) 0.0002(11) 0.0109(10)
C2 0.0370(14) 0.0298(12) 0.0333(13) 0.0021(10) 0.0021(11) -0.0053(10)
O3 0.0607(13) 0.0537(12) 0.0311(11) 0.0033(9) -0.0040(9) 0.0136(9)
O1 0.0654(13) 0.0328(9) 0.0293(9) 0.0004(7) -0.0010(9) 0.0013(9)
C8 0.0368(14) 0.0352(13) 0.0330(14) 0.0022(10) 0.0036(11) -0.0006(11)
O2 0.0730(14) 0.0486(11) 0.0308(10) 0.0015(9) -0.0056(10) 0.0098(10)
C9 0.0343(14) 0.0341(13) 0.0360(14) 0.0039(10) 0.0076(11) 0.0029(10)
N1 0.0425(12) 0.0339(10) 0.0333(11) 0.0027(9) 0.0009(9) 0.0066(9)
C1 0.0356(14) 0.0333(13) 0.0328(14) 0.0013(10) 0.0057(11) -0.0016(10)
C7 0.0419(15) 0.0401(14) 0.0272(12) 0.0011(11) 0.0021(11) 0.0019(11)
C6 0.0429(15) 0.0387(13) 0.0316(15) -0.0051(11) 0.0065(12) -0.0041(12)
C4 0.0492(17) 0.0288(13) 0.0503(17) 0.0073(11) 0.0092(13) -0.0018(11)
C3 0.0448(17) 0.0379(13) 0.0344(14) 0.0088(11) 0.0009(12) -0.0046(11)
C10 0.0388(15) 0.0416(14) 0.0386(15) 0.0072(11) 0.0088(12) 0.0064(11)
C5 0.0466(16) 0.0296(13) 0.0506(18) -0.0071(11) 0.0134(14) -0.0047(11)
C11 0.0443(17) 0.0523(17) 0.0556(19) 0.0213(14) 0.0109(14) 0.0103(14)
C14 0.0495(17) 0.0428(14) 0.0464(17) 0.0003(12) 0.0049(13) 0.0012(13)
C12 0.058(2) 0.0386(15) 0.080(2) 0.0152(15) 0.0179(17) 0.0115(13)
C13 0.064(2) 0.0394(15) 0.070(2) -0.0034(15) 0.0172(17) 0.0034(13)
C15 0.064(2) 0.083(2) 0.0379(17) 0.0061(15) -0.0064(15) 0.0186(17)

loop_
_atom_type_symbol
_atom_type_description
_atom_type_scat_dispersion_real
_atom_type_scat_dispersion_imag
_atom_type_scat_source
C C 0.0033 0.0016 'International Tables Vol C Tables 4.2.6.8 and 6.1.1.4'
H H 0.0000 0.0000 'International Tables Vol C Tables 4.2.6.8 and 6.1.1.4'
N N 0.0061 0.0033 'International Tables Vol C Tables 4.2.6.8 and 6.1.1.4'
O O 0.0106 0.0060 'International Tables Vol C Tables 4.2.6.8 and 6.1.1.4'
Cl Cl 0.1484 0.1585 'International Tables Vol C Tables 4.2.6.8 and 6.1.1.4'

loop_
_geom_angle_atom_site_label_1
_geom_angle_atom_site_label_2
_geom_angle_atom_site_label_3
_geom_angle
C8 N2 N1 117.49(19)
C8 N2 H2 121.1(17)
N1 N2 H2 121.2(17)
O1 C2 C3 118.3(2)
O1 C2 C1 123.2(2)
C3 C2 C1 118.5(2)
C10 O3 C15 119.3(2)
C2 O1 H1 109.5
O2 C8 N2 120.6(2)
O2 C8 C9 121.6(2)
N2 C8 C9 117.8(2)
C14 C9 C10 117.5(2)
C14 C9 C8 116.1(2)
C10 C9 C8 126.4(2)
C7 N1 N2 120.4(2)
C6 C1 C2 119.8(2)
C6 C1 C7 119.4(2)
C2 C1 C7 120.8(2)
N1 C7 C1 118.4(2)
N1 C7 H7 120.8
C1 C7 H7 120.8
C5 C6 C1 119.9(2)
C5 C6 H6 120.0
C1 C6 H6 120.0
C3 C4 C5 119.1(2)
C3 C4 H4 120.5
C5 C4 H4 120.5
C4 C3 C2 121.6(2)
C4 C3 Cl1 119.6(2)
C2 C3 Cl1 118.82(19)
O3 C10 C11 122.9(2)
O3 C10 C9 117.1(2)
C11 C10 C9 120.0(3)
C6 C5 C4 121.2(2)
C6 C5 Cl2 119.9(2)
C4 C5 Cl2 118.9(2)
C12 C11 C10 120.4(3)
C12 C11 H11 119.8
C10 C11 H11 119.8
C13 C14 C9 122.6(3)
C13 C14 H14 118.7
C9 C14 H14 118.7
C13 C12 C11 120.5(3)
C13 C12 H12 119.7
C11 C12 H12 119.7
C12 C13 C14 119.0(3)
C12 C13 H13 120.5
C14 C13 H13 120.5
O3 C15 H15A 109.5
O3 C15 H15B 109.5
H15A C15 H15B 109.5
O3 C15 H15C 109.5
H15A C15 H15C 109.5
H15B C15 H15C 109.5

loop_
_geom_bond_atom_site_label_1
_geom_bond_atom_site_label_2
_geom_bond_distance
Cl1 C3 1.733(2)
Cl2 C5 1.744(3)
N2 C8 1.354(3)
N2 N1 1.371(2)
N2 H2 0.900(10)
C2 O1 1.347(3)
C2 C3 1.397(3)
C2 C1 1.399(3)
O3 C10 1.371(3)
O3 C15 1.421(3)
O1 H1 0.8200
C8 O2 1.222(3)
C8 C9 1.496(3)
C9 C14 1.388(3)
C9 C10 1.400(3)
N1 C7 1.273(3)
C1 C6 1.396(3)
C1 C7 1.456(3)
C7 H7 0.9300
C6 C5 1.374(3)
C6 H6 0.9300
C4 C3 1.376(4)
C4 C5 1.377(4)
C4 H4 0.9300
C10 C11 1.390(3)
C11 C12 1.376(4)
C11 H11 0.9300
C14 C13 1.373(4)
C14 H14 0.9300
C12 C13 1.372(4)
C12 H12 0.9300
C13 H13 0.9300
C15 H15A 0.9600
C15 H15B 0.9600
C15 H15C 0.9600

loop_
_geom_hbond_atom_site_label_D
_geom_hbond_atom_site_label_H
_geom_hbond_atom_site_label_A
_geom_hbond_distance_DH
_geom_hbond_distance_HA
_geom_hbond_distance_DA
_geom_hbond_angle_DHA
_geom_hbond_site_symmetry_A
N2 H2 O1 0.900(10) 2.63(2) 3.269(3) 129(2) 2_565
N2 H2 O3 0.900(10) 1.95(2) 2.622(3) 130(2) .
O1 H1 N1 0.82 1.83 2.542(3) 144.7 .
